data_4314292
loop_
_publ_author_name
'F. Albert Cotton'
'Elizabeth A. Hillard'
'Carlos A. Murillo'
'Xiaoping Wang'

_publ_section_title
;
 New Chemistry of the Triply Bonded Divanadium (V24+) Unit and Reduction
 to an Unprecedented V23+ Core
;
_journal_name_full 'Inorganic Chemistry'
_journal_page_first 6063
_journal_page_last 6070
_journal_paper_doi 10.1021/ic034646e
_journal_volume 42
_journal_year 2003
_chemical_formula_moiety 'C55 H53 Cl12 Li N6 O4 V1'
_chemical_formula_sum 'C55 H53 Cl12 Li N6 O4 V'
_chemical_formula_weight 1345.31
_chemical_melting_point ?
_chemical_name_systematic
;
 tetrakis(THF)lithium-tris-3,5-dichlorophenylformamdinate vanadium(II)
;
_space_group_IT_number 2
_symmetry_cell_setting triclinic
_symmetry_space_group_name_Hall '-P 1'
_symmetry_space_group_name_H-M 'P -1'
_atom_sites_solution_hydrogens geom
_atom_sites_solution_primary direct
_atom_sites_solution_secondary difmap
_audit_creation_method SHELXL-97
_cell_angle_alpha 98.4680(10)
_cell_angle_beta 96.0810(10)
_cell_angle_gamma 105.7370(10)
_cell_formula_units_Z 2
_cell_length_a 11.0014(7)
_cell_length_b 15.9750(10)
_cell_length_c 18.9046(12)
_cell_measurement_reflns_used 4405
_cell_measurement_temperature 213(2)
_cell_measurement_theta_max 22.289
_cell_measurement_theta_min 2.204
_cell_volume 3125.7(3)
_computing_cell_refinement 'Bruker SAINT'
_computing_data_collection 'Bruker SMART'
_computing_data_reduction 'Bruker SAINT'
_computing_molecular_graphics 'SHELTXL v5.05 (Siemens, 1996)'
_computing_publication_material 'SHELXL-97 (Sheldrick, 1997)'
_computing_structure_refinement 'SHELXL-97 (Sheldrick, 1997)'
_computing_structure_solution 'SHELXS-97 (Sheldrick, 1990)'
_diffrn_ambient_temperature 213(2)
_diffrn_measured_fraction_theta_full 0.995
_diffrn_measured_fraction_theta_max 0.995
_diffrn_measurement_device_type 'Bruker SMART area detector'
_diffrn_measurement_method \w-scans
_diffrn_radiation_monochromator graphite
_diffrn_radiation_source 'normal-focus sealed tube'
_diffrn_radiation_type MoK\a
_diffrn_radiation_wavelength 0.71073
_diffrn_reflns_av_R_equivalents 0.0303
_diffrn_reflns_av_sigmaI/netI 0.0573
_diffrn_reflns_limit_h_max 10
_diffrn_reflns_limit_h_min -11
_diffrn_reflns_limit_k_max 17
_diffrn_reflns_limit_k_min -17
_diffrn_reflns_limit_l_max 19
_diffrn_reflns_limit_l_min -20
_diffrn_reflns_number 14877
_diffrn_reflns_theta_full 22.52
_diffrn_reflns_theta_max 22.52
_diffrn_reflns_theta_min 1.58
_diffrn_standards_number 'none(area detector data)'
_exptl_absorpt_coefficient_mu 0.720
_exptl_absorpt_correction_T_max 0.8294
_exptl_absorpt_correction_T_min 0.7193
_exptl_absorpt_correction_type multi-scan
_exptl_absorpt_process_details SADABS
_exptl_crystal_colour red
_exptl_crystal_density_diffrn 1.429
_exptl_crystal_density_meas ?
_exptl_crystal_density_method 'not measured'
_exptl_crystal_description block
_exptl_crystal_F_000 1374
_exptl_crystal_size_max 0.49
_exptl_crystal_size_mid 0.28
_exptl_crystal_size_min 0.27
_refine_diff_density_max 0.531
_refine_diff_density_min -0.375
_refine_diff_density_rms 0.061
_refine_ls_extinction_method none
_refine_ls_goodness_of_fit_ref 1.014
_refine_ls_hydrogen_treatment noref
_refine_ls_matrix_type full
_refine_ls_number_parameters 712
_refine_ls_number_reflns 8151
_refine_ls_number_restraints 0
_refine_ls_restrained_S_all 1.014
_refine_ls_R_factor_all 0.0904
_refine_ls_R_factor_gt 0.0544
_refine_ls_shift/su_max 0.001
_refine_ls_shift/su_mean 0.000
_refine_ls_structure_factor_coef Fsqd
_refine_ls_weighting_details 'calc w=1/[\s^2^(Fo^2^)+(0.0860P)^2^+0.5518P] where P=(Fo^2^+2Fc^2^)/3'
_refine_ls_weighting_scheme calc
_refine_ls_wR_factor_gt 0.1338
_refine_ls_wR_factor_ref 0.1532
_reflns_number_gt 5424
_reflns_number_total 8151
_reflns_threshold_expression I>2sigma(I)
_cod_data_source_file ic034646esi20030610_035606_8.cif
_cod_data_source_block footnote_compound
_cod_depositor_comments
;
The following automatic conversions were performed:

'_chemical_melting_point' value 'not measured' was changed to '?' -
the value is undefined or not given.

Automatic conversion script
Id: cif_fix_values 1569 2011-02-09 13:29:24Z adriana 

The following automatic conversions were performed:

'_exptl_crystal_density_meas' value 'not measured' was changed to '?'
- the value is perceived as not measured.

Automatic conversion script
Id: cif_fix_values 3008 2015-01-20 13:52:24Z robertas 
;
_cod_original_formula_sum 'C55 H53 Cl12 Li N6 O4 V1'
_cod_database_code 4314292

loop_
_symmetry_equiv_pos_as_xyz
'x, y, z'
'-x, -y, -z'

loop_
_atom_site_label
_atom_site_type_symbol
_atom_site_fract_x
_atom_site_fract_y
_atom_site_fract_z
_atom_site_U_iso_or_equiv
_atom_site_adp_type
_atom_site_occupancy
_atom_site_symmetry_multiplicity
_atom_site_calc_flag
_atom_site_refinement_flags
_atom_site_disorder_assembly
_atom_site_disorder_group
V1 V 0.64604(7) 0.23926(5) 0.21879(4) 0.0437(3) Uani 1 1 d . . .
N1 N 0.8279(3) 0.3101(2) 0.22589(17) 0.0409(9) Uani 1 1 d . . .
N2 N 0.7082(3) 0.3271(2) 0.31160(18) 0.0441(10) Uani 1 1 d . . .
N3 N 0.5407(3) 0.2904(2) 0.14675(18) 0.0440(10) Uani 1 1 d . . .
N4 N 0.4389(3) 0.2033(2) 0.21508(19) 0.0418(9) Uani 1 1 d . . .
N5 N 0.6498(3) 0.1279(2) 0.13627(18) 0.0431(10) Uani 1 1 d . . .
N6 N 0.6632(3) 0.1234(2) 0.25318(17) 0.0408(9) Uani 1 1 d . . .
C1 C 0.9336(4) 0.3245(3) 0.1912(2) 0.0369(11) Uani 1 1 d . . .
C2 C 1.0565(4) 0.3715(3) 0.2259(2) 0.0482(12) Uani 1 1 d . . .
H2A H 1.0708 0.3948 0.2757 0.058 Uiso 1 1 calc R . .
C3 C 1.1582(5) 0.3841(3) 0.1867(3) 0.0590(14) Uani 1 1 d . . .
C4 C 1.1417(5) 0.3519(3) 0.1136(3) 0.0606(15) Uani 1 1 d . . .
H4A H 1.2107 0.3617 0.0874 0.073 Uiso 1 1 calc R . .
C5 C 1.0203(5) 0.3050(3) 0.0807(3) 0.0569(15) Uani 1 1 d . . .
C6 C 0.9160(5) 0.2900(3) 0.1171(2) 0.0465(12) Uani 1 1 d . . .
H6A H 0.8344 0.2571 0.0923 0.056 Uiso 1 1 calc R . .
C7 C 0.8398(4) 0.3537(3) 0.2997(2) 0.0492(13) Uani 1 1 d . . .
H7A H 0.9131 0.3897 0.3314 0.059 Uiso 1 1 calc R . .
C8 C 0.6787(4) 0.3589(3) 0.3779(2) 0.0418(12) Uani 1 1 d . . .
C9 C 0.7711(5) 0.4113(3) 0.4351(2) 0.0504(13) Uani 1 1 d . . .
H9A H 0.8579 0.4277 0.4299 0.060 Uiso 1 1 calc R . .
C10 C 0.7327(5) 0.4388(3) 0.4998(3) 0.0623(15) Uani 1 1 d . . .
C11 C 0.6082(6) 0.4175(4) 0.5107(3) 0.0764(19) Uani 1 1 d . . .
H11A H 0.5848 0.4378 0.5550 0.092 Uiso 1 1 calc R . .
C12 C 0.5191(5) 0.3654(4) 0.4543(3) 0.0707(17) Uani 1 1 d . . .
C13 C 0.5508(5) 0.3359(3) 0.3879(2) 0.0539(14) Uani 1 1 d . . .
H13A H 0.4867 0.3008 0.3501 0.065 Uiso 1 1 calc R . .
C14 C 0.5536(5) 0.3338(3) 0.0880(2) 0.0414(12) Uani 1 1 d . . .
C15 C 0.4550(5) 0.3236(3) 0.0319(2) 0.0500(13) Uani 1 1 d . . .
H15A H 0.3726 0.2870 0.0328 0.060 Uiso 1 1 calc R . .
C16 C 0.4787(5) 0.3676(3) -0.0253(2) 0.0550(14) Uani 1 1 d . . .
C17 C 0.5984(6) 0.4220(3) -0.0286(3) 0.0612(15) Uani 1 1 d . . .
H17A H 0.6134 0.4519 -0.0675 0.073 Uiso 1 1 calc R . .
C18 C 0.6953(5) 0.4310(3) 0.0273(3) 0.0513(13) Uani 1 1 d . . .
C19 C 0.6752(5) 0.3884(3) 0.0847(2) 0.0469(12) Uani 1 1 d . . .
H19A H 0.7432 0.3958 0.1218 0.056 Uiso 1 1 calc R . .
C20 C 0.4269(4) 0.2502(3) 0.1644(2) 0.0438(12) Uani 1 1 d . . .
H20A H 0.3484 0.2550 0.1431 0.053 Uiso 1 1 calc R . .
C21 C 0.3339(4) 0.1594(3) 0.2456(2) 0.0399(11) Uani 1 1 d . . .
C22 C 0.2189(4) 0.1793(3) 0.2431(2) 0.0445(12) Uani 1 1 d . . .
H22A H 0.2055 0.2241 0.2187 0.053 Uiso 1 1 calc R . .
C23 C 0.1233(4) 0.1325(3) 0.2770(3) 0.0490(13) Uani 1 1 d . . .
C24 C 0.1400(5) 0.0671(3) 0.3142(2) 0.0497(13) Uani 1 1 d . . .
H24A H 0.0749 0.0367 0.3374 0.060 Uiso 1 1 calc R . .
C25 C 0.2542(5) 0.0480(3) 0.3161(2) 0.0506(13) Uani 1 1 d . . .
C26 C 0.3502(4) 0.0930(3) 0.2815(2) 0.0470(12) Uani 1 1 d . . .
H26A H 0.4273 0.0781 0.2826 0.056 Uiso 1 1 calc R . .
C27 C 0.6589(4) 0.0962(3) 0.0642(2) 0.0458(13) Uani 1 1 d . . .
C28 C 0.7269(5) 0.0360(3) 0.0456(2) 0.0549(14) Uani 1 1 d . . .
H28A H 0.7695 0.0149 0.0817 0.066 Uiso 1 1 calc R . .
C29 C 0.7303(5) 0.0078(3) -0.0268(3) 0.0624(16) Uani 1 1 d . . .
C30 C 0.6732(5) 0.0388(4) -0.0811(3) 0.0670(17) Uani 1 1 d . . .
H30A H 0.6766 0.0186 -0.1299 0.080 Uiso 1 1 calc R . .
C31 C 0.6105(5) 0.1006(3) -0.0618(2) 0.0587(15) Uani 1 1 d . . .
C32 C 0.6018(5) 0.1291(3) 0.0102(3) 0.0546(14) Uani 1 1 d . . .
H32A H 0.5573 0.1705 0.0221 0.066 Uiso 1 1 calc R . .
C33 C 0.6617(4) 0.0809(3) 0.1861(2) 0.0459(12) Uani 1 1 d . . .
H33A H 0.6685 0.0231 0.1761 0.055 Uiso 1 1 calc R . .
C34 C 0.6591(4) 0.0825(3) 0.3135(2) 0.0423(12) Uani 1 1 d . . .
C35 C 0.6527(5) -0.0049(3) 0.3130(3) 0.0560(14) Uani 1 1 d . . .
H35A H 0.6558 -0.0413 0.2698 0.067 Uiso 1 1 calc R . .
C36 C 0.6416(5) -0.0395(3) 0.3761(3) 0.0611(15) Uani 1 1 d . . .
C37 C 0.6369(5) 0.0111(4) 0.4408(3) 0.0594(14) Uani 1 1 d . . .
H37A H 0.6299 -0.0127 0.4833 0.071 Uiso 1 1 calc R . .
C38 C 0.6427(5) 0.0979(3) 0.4403(2) 0.0500(13) Uani 1 1 d . . .
C39 C 0.6564(4) 0.1348(3) 0.3796(2) 0.0466(12) Uani 1 1 d . . .
H39A H 0.6640 0.1952 0.3822 0.056 Uiso 1 1 calc R . .
Cl1 Cl 1.31115(14) 0.43923(12) 0.23126(10) 0.1008(6) Uani 1 1 d . . .
Cl2 Cl 0.99426(18) 0.26309(11) -0.01183(8) 0.1025(7) Uani 1 1 d . . .
Cl3 Cl 0.85110(16) 0.50430(12) 0.57110(8) 0.1005(6) Uani 1 1 d . . .
Cl4 Cl 0.35859(16) 0.33434(13) 0.46521(10) 0.1199(8) Uani 1 1 d . . .
Cl5 Cl 0.35547(17) 0.35227(12) -0.09616(8) 0.0938(5) Uani 1 1 d . . .
Cl6 Cl 0.84762(15) 0.49721(10) 0.02352(8) 0.0851(5) Uani 1 1 d . . .
Cl7 Cl -0.02327(13) 0.15464(9) 0.27199(9) 0.0759(5) Uani 1 1 d . . .
Cl8 Cl 0.27971(14) -0.03462(11) 0.36052(8) 0.0792(5) Uani 1 1 d . . .
Cl9 Cl 0.54143(18) 0.14463(11) -0.12842(7) 0.0926(6) Uani 1 1 d . . .
Cl10 Cl 0.81422(17) -0.06937(11) -0.04801(8) 0.0924(6) Uani 1 1 d . . .
Cl11 Cl 0.6287(2) -0.15126(11) 0.37259(9) 0.1076(7) Uani 1 1 d . . .
Cl12 Cl 0.63056(18) 0.16378(9) 0.51948(7) 0.0871(6) Uani 1 1 d . . .
O1S O 2.0960(4) 0.6730(3) 0.2673(2) 0.0821(12) Uani 1 1 d . A .
C1S C 2.0842(6) 0.6177(4) 0.1979(3) 0.090(2) Uani 1 1 d . . .
H1SA H 2.0207 0.6281 0.1625 0.109 Uiso 1 1 calc R . .
H1SB H 2.0584 0.5550 0.2018 0.109 Uiso 1 1 calc R . .
C2S C 2.2147(8) 0.6437(5) 0.1760(4) 0.118(3) Uani 1 1 d . . .
H2SA H 2.2359 0.5916 0.1525 0.142 Uiso 1 1 calc R . .
H2SB H 2.2194 0.6856 0.1426 0.142 Uiso 1 1 calc R . .
C3S C 2.3030(8) 0.6858(7) 0.2451(5) 0.146(3) Uani 1 1 d . . .
H3SA H 2.3584 0.6493 0.2565 0.175 Uiso 1 1 calc R . .
H3SB H 2.3568 0.7444 0.2413 0.175 Uiso 1 1 calc R . .
C4S C 2.2233(8) 0.6933(6) 0.3013(4) 0.126(3) Uani 1 1 d . . .
H4SA H 2.2306 0.6522 0.3341 0.151 Uiso 1 1 calc R . .
H4SB H 2.2511 0.7536 0.3296 0.151 Uiso 1 1 calc R . .
O2S O 1.8065(4) 0.6404(2) 0.2864(3) 0.1068(17) Uani 0.601(14) 1 d P A 1
C5S C 1.7694(5) 0.5586(3) 0.2418(3) 0.0664(15) Uani 0.601(14) 1 d P A 1
H5SA H 1.8247 0.5231 0.2560 0.080 Uiso 0.601(14) 1 calc PR A 1
H5SB H 1.7755 0.5652 0.1915 0.080 Uiso 0.601(14) 1 calc PR A 1
C6S C 1.6344(6) 0.5144(4) 0.2493(3) 0.0760(18) Uani 0.601(14) 1 d P A 1
H6SA H 1.6229 0.4529 0.2549 0.091 Uiso 0.601(14) 1 calc PR A 1
H6SB H 1.5752 0.5156 0.2071 0.091 Uiso 0.601(14) 1 calc PR A 1
C7S C 1.6140(6) 0.5691(4) 0.3169(3) 0.093(2) Uani 0.601(14) 1 d P A 1
H7SA H 1.5238 0.5661 0.3165 0.112 Uiso 0.601(14) 1 calc PR A 1
H7SB H 1.6459 0.5509 0.3607 0.112 Uiso 0.601(14) 1 calc PR A 1
C8S C 1.6882(10) 0.6541(6) 0.3105(6) 0.069(4) Uiso 0.601(14) 1 d P A 1
H8SA H 1.7080 0.6947 0.3572 0.083 Uiso 0.601(14) 1 calc PR A 1
H8SB H 1.6430 0.6783 0.2749 0.083 Uiso 0.601(14) 1 calc PR A 1
O2T O 1.8065(4) 0.6404(2) 0.2864(3) 0.1068(17) Uani 0.399(14) 1 d P A 2
C5T C 1.7694(5) 0.5586(3) 0.2418(3) 0.0664(15) Uani 0.399(14) 1 d P A 2
H5TA H 1.8247 0.5231 0.2560 0.080 Uiso 0.399(14) 1 calc PR A 2
H5TB H 1.7755 0.5652 0.1915 0.080 Uiso 0.399(14) 1 calc PR A 2
C6T C 1.6344(6) 0.5144(4) 0.2493(3) 0.0760(18) Uani 0.399(14) 1 d P A 2
H6TA H 1.6229 0.4529 0.2549 0.091 Uiso 0.399(14) 1 calc PR A 2
H6TB H 1.5752 0.5156 0.2071 0.091 Uiso 0.399(14) 1 calc PR A 2
C7T C 1.6140(6) 0.5691(4) 0.3169(3) 0.093(2) Uani 0.399(14) 1 d P A 2
H7TA H 1.5573 0.6042 0.3040 0.112 Uiso 0.399(14) 1 calc PR A 2
H7TB H 1.5742 0.5302 0.3488 0.112 Uiso 0.399(14) 1 calc PR A 2
C8T C 1.7372(13) 0.6273(8) 0.3536(8) 0.056(5) Uiso 0.399(14) 1 d P A 2
H8TA H 1.7795 0.5988 0.3871 0.067 Uiso 0.399(14) 1 calc PR A 2
H8TB H 1.7301 0.6832 0.3795 0.067 Uiso 0.399(14) 1 calc PR A 2
O3S O 2.0025(4) 0.7672(3) 0.4050(2) 0.0869(13) Uani 1 1 d . A .
C9S C 2.0066(11) 0.7072(6) 0.4549(5) 0.159(4) Uani 1 1 d . . .
H9SA H 1.9357 0.6527 0.4392 0.191 Uiso 1 1 calc R . .
H9SB H 2.0870 0.6918 0.4564 0.191 Uiso 1 1 calc R . .
C10S C 1.9964(8) 0.7507(7) 0.5256(4) 0.127(3) Uani 1 1 d . . .
H10A H 2.0754 0.7607 0.5592 0.152 Uiso 1 1 calc R . .
H10B H 1.9253 0.7142 0.5449 0.152 Uiso 1 1 calc R . .
C11S C 1.9744(9) 0.8348(6) 0.5171(4) 0.132(3) Uani 1 1 d . . .
H11B H 2.0305 0.8827 0.5547 0.159 Uiso 1 1 calc R . .
H11C H 1.8855 0.8323 0.5211 0.159 Uiso 1 1 calc R . .
C12S C 2.0033(7) 0.8505(4) 0.4431(3) 0.092(2) Uani 1 1 d . . .
H12A H 1.9380 0.8722 0.4187 0.111 Uiso 1 1 calc R . .
H12B H 2.0870 0.8940 0.4468 0.111 Uiso 1 1 calc R . .
O4S O 1.9621(4) 0.8180(3) 0.24606(19) 0.0801(12) Uani 1 1 d . A .
C13S C 1.8534(7) 0.8502(5) 0.2371(4) 0.112(3) Uani 1 1 d . . .
H13B H 1.8556 0.8944 0.2794 0.134 Uiso 1 1 calc R . .
H13C H 1.7746 0.8014 0.2318 0.134 Uiso 1 1 calc R . .
C14S C 1.8569(9) 0.8903(6) 0.1714(6) 0.154(4) Uani 1 1 d . . .
H14A H 1.8393 0.9476 0.1807 0.185 Uiso 1 1 calc R . .
H14B H 1.7934 0.8515 0.1315 0.185 Uiso 1 1 calc R . .
C15S C 1.9881(9) 0.9018(5) 0.1538(4) 0.111(3) Uani 1 1 d . . .
H15B H 1.9863 0.8876 0.1014 0.133 Uiso 1 1 calc R . .
H15C H 2.0419 0.9628 0.1716 0.133 Uiso 1 1 calc R . .
C16S C 2.0353(7) 0.8407(5) 0.1900(3) 0.093(2) Uani 1 1 d . . .
H16A H 2.0286 0.7872 0.1551 0.111 Uiso 1 1 calc R . .
H16B H 2.1255 0.8679 0.2107 0.111 Uiso 1 1 calc R . .
Li1 Li 1.9718(10) 0.7269(6) 0.3011(5) 0.077(3) Uani 1 1 d . . .

loop_
_atom_site_aniso_label
_atom_site_aniso_U_11
_atom_site_aniso_U_22
_atom_site_aniso_U_33
_atom_site_aniso_U_23
_atom_site_aniso_U_13
_atom_site_aniso_U_12
V1 0.0394(5) 0.0609(5) 0.0308(4) 0.0096(4) 0.0182(4) 0.0089(4)
N1 0.033(2) 0.057(2) 0.029(2) 0.0052(16) 0.0121(17) 0.0045(17)
N2 0.039(2) 0.058(2) 0.032(2) 0.0018(17) 0.0163(18) 0.0073(18)
N3 0.040(2) 0.056(2) 0.035(2) 0.0109(18) 0.0167(18) 0.0052(19)
N4 0.036(2) 0.058(2) 0.034(2) 0.0166(19) 0.0138(18) 0.0105(18)
N5 0.039(2) 0.058(2) 0.026(2) 0.0048(18) 0.0127(18) 0.0036(18)
N6 0.031(2) 0.062(2) 0.027(2) 0.0056(17) 0.0105(17) 0.0092(18)
C1 0.030(3) 0.043(2) 0.036(3) 0.0074(19) 0.011(2) 0.004(2)
C2 0.040(3) 0.054(3) 0.047(3) 0.004(2) 0.016(2) 0.006(2)
C3 0.040(3) 0.057(3) 0.077(4) 0.012(3) 0.023(3) 0.005(2)
C4 0.052(4) 0.063(3) 0.073(4) 0.020(3) 0.040(3) 0.012(3)
C5 0.067(4) 0.057(3) 0.046(3) 0.006(2) 0.032(3) 0.010(3)
C6 0.044(3) 0.055(3) 0.036(3) 0.007(2) 0.020(2) 0.004(2)
C7 0.039(3) 0.064(3) 0.035(3) -0.003(2) 0.019(2) 0.000(2)
C8 0.051(3) 0.043(3) 0.032(3) 0.005(2) 0.019(2) 0.011(2)
C9 0.051(3) 0.060(3) 0.038(3) 0.004(2) 0.020(3) 0.012(3)
C10 0.069(4) 0.069(3) 0.043(3) -0.001(2) 0.020(3) 0.012(3)
C11 0.080(5) 0.087(4) 0.047(3) -0.015(3) 0.035(3) 0.003(3)
C12 0.053(4) 0.081(4) 0.066(4) -0.011(3) 0.038(3) 0.000(3)
C13 0.048(3) 0.061(3) 0.048(3) -0.004(2) 0.025(3) 0.008(2)
C14 0.047(3) 0.049(3) 0.029(3) 0.006(2) 0.016(2) 0.013(2)
C15 0.046(3) 0.066(3) 0.036(3) 0.008(2) 0.012(3) 0.012(3)
C16 0.063(4) 0.069(3) 0.039(3) 0.011(2) 0.013(3) 0.026(3)
C17 0.083(4) 0.068(3) 0.044(3) 0.023(3) 0.032(3) 0.025(3)
C18 0.053(3) 0.056(3) 0.045(3) 0.013(2) 0.023(3) 0.008(2)
C19 0.047(3) 0.057(3) 0.032(3) 0.006(2) 0.013(2) 0.005(2)
C20 0.034(3) 0.057(3) 0.036(3) 0.003(2) 0.012(2) 0.007(2)
C21 0.034(3) 0.050(3) 0.032(2) 0.008(2) 0.014(2) 0.003(2)
C22 0.040(3) 0.048(3) 0.050(3) 0.016(2) 0.017(2) 0.012(2)
C23 0.032(3) 0.055(3) 0.060(3) 0.009(3) 0.020(2) 0.009(2)
C24 0.038(3) 0.063(3) 0.048(3) 0.015(2) 0.020(2) 0.006(2)
C25 0.044(3) 0.066(3) 0.040(3) 0.017(2) 0.011(2) 0.007(3)
C26 0.031(3) 0.067(3) 0.043(3) 0.014(2) 0.012(2) 0.011(2)
C27 0.040(3) 0.058(3) 0.026(3) 0.000(2) 0.009(2) -0.005(2)
C28 0.054(3) 0.069(3) 0.034(3) 0.001(2) 0.016(2) 0.006(3)
C29 0.055(4) 0.075(4) 0.044(3) -0.009(3) 0.022(3) 0.001(3)
C30 0.066(4) 0.081(4) 0.031(3) -0.006(3) 0.017(3) -0.012(3)
C31 0.060(4) 0.065(3) 0.032(3) 0.005(2) 0.007(3) -0.010(3)
C32 0.055(3) 0.056(3) 0.040(3) 0.001(2) 0.014(3) -0.003(3)
C33 0.041(3) 0.056(3) 0.035(3) 0.001(2) 0.015(2) 0.004(2)
C34 0.031(3) 0.066(3) 0.031(3) 0.010(2) 0.011(2) 0.013(2)
C35 0.068(4) 0.067(3) 0.044(3) 0.010(2) 0.028(3) 0.030(3)
C36 0.073(4) 0.071(3) 0.054(3) 0.020(3) 0.031(3) 0.033(3)
C37 0.067(4) 0.080(4) 0.040(3) 0.024(3) 0.019(3) 0.024(3)
C38 0.054(3) 0.067(3) 0.028(3) 0.008(2) 0.013(2) 0.013(3)
C39 0.045(3) 0.055(3) 0.037(3) 0.006(2) 0.009(2) 0.009(2)
Cl1 0.0368(9) 0.1131(13) 0.1318(15) 0.0053(11) 0.0209(9) -0.0063(8)
Cl2 0.1253(15) 0.1138(12) 0.0543(9) -0.0042(8) 0.0587(10) 0.0047(11)
Cl3 0.0847(12) 0.1375(14) 0.0495(9) -0.0353(9) 0.0101(8) 0.0109(10)
Cl4 0.0667(11) 0.1493(16) 0.1109(13) -0.0394(12) 0.0608(10) -0.0073(11)
Cl5 0.0904(13) 0.1385(14) 0.0572(9) 0.0363(9) 0.0041(9) 0.0344(11)
Cl6 0.0736(11) 0.0975(11) 0.0761(10) 0.0342(8) 0.0343(8) -0.0069(8)
Cl7 0.0460(8) 0.0886(10) 0.1117(12) 0.0389(9) 0.0426(8) 0.0279(7)
Cl8 0.0644(10) 0.1072(11) 0.0815(10) 0.0604(9) 0.0248(8) 0.0227(8)
Cl9 0.1214(15) 0.0992(11) 0.0387(8) 0.0186(7) 0.0024(9) 0.0019(10)
Cl10 0.0941(13) 0.1137(12) 0.0652(10) -0.0174(8) 0.0345(9) 0.0327(10)
Cl11 0.184(2) 0.0888(11) 0.0949(12) 0.0450(9) 0.0810(13) 0.0778(12)
Cl12 0.1485(16) 0.0798(10) 0.0323(7) 0.0087(6) 0.0329(9) 0.0258(10)
O1S 0.087(3) 0.093(3) 0.068(3) -0.004(2) 0.028(2) 0.032(2)
C1S 0.097(5) 0.081(4) 0.086(4) -0.011(3) 0.029(4) 0.021(4)
C2S 0.111(7) 0.154(7) 0.100(6) 0.009(5) 0.056(5) 0.049(6)
C3S 0.093(6) 0.217(10) 0.115(7) 0.010(7) 0.025(6) 0.033(6)
C4S 0.104(7) 0.187(8) 0.085(5) 0.008(5) 0.008(5) 0.052(6)
O2S 0.088(3) 0.064(2) 0.148(4) -0.027(2) 0.071(3) -0.008(2)
C5S 0.068(4) 0.070(4) 0.058(3) 0.004(3) 0.007(3) 0.021(3)
C6S 0.067(4) 0.076(4) 0.067(4) -0.003(3) 0.019(3) -0.002(3)
C7S 0.072(5) 0.100(5) 0.085(4) -0.017(4) 0.024(4) 0.001(4)
O2T 0.088(3) 0.064(2) 0.148(4) -0.027(2) 0.071(3) -0.008(2)
C5T 0.068(4) 0.070(4) 0.058(3) 0.004(3) 0.007(3) 0.021(3)
C6T 0.067(4) 0.076(4) 0.067(4) -0.003(3) 0.019(3) -0.002(3)
C7T 0.072(5) 0.100(5) 0.085(4) -0.017(4) 0.024(4) 0.001(4)
O3S 0.117(4) 0.085(3) 0.058(2) 0.016(2) 0.032(2) 0.019(2)
C9S 0.256(13) 0.160(8) 0.110(7) 0.081(6) 0.079(8) 0.092(8)
C10S 0.090(6) 0.187(9) 0.084(6) 0.049(6) 0.019(4) -0.007(6)
C11S 0.161(9) 0.161(8) 0.074(5) 0.006(5) 0.061(5) 0.038(7)
C12S 0.104(5) 0.091(4) 0.069(4) -0.001(3) 0.036(4) 0.005(4)
O4S 0.079(3) 0.106(3) 0.067(3) 0.021(2) 0.034(2) 0.036(2)
C13S 0.089(6) 0.136(6) 0.121(7) 0.014(5) 0.033(5) 0.049(5)
C14S 0.129(9) 0.165(9) 0.191(10) 0.103(8) 0.013(8) 0.047(7)
C15S 0.177(9) 0.103(5) 0.075(5) 0.013(4) 0.044(5) 0.070(6)
C16S 0.112(6) 0.116(5) 0.059(4) 0.017(4) 0.032(4) 0.041(5)
Li1 0.077(7) 0.069(6) 0.074(6) -0.004(5) 0.040(5) 0.004(5)

loop_
_atom_type_symbol
_atom_type_description
_atom_type_scat_dispersion_real
_atom_type_scat_dispersion_imag
_atom_type_scat_source
C C 0.0033 0.0016 'International Tables Vol C Tables 4.2.6.8 and 6.1.1.4'
H H 0.0000 0.0000 'International Tables Vol C Tables 4.2.6.8 and 6.1.1.4'
Li Li -0.0003 0.0001 'International Tables Vol C Tables 4.2.6.8 and 6.1.1.4'
N N 0.0061 0.0033 'International Tables Vol C Tables 4.2.6.8 and 6.1.1.4'
O O 0.0106 0.0060 'International Tables Vol C Tables 4.2.6.8 and 6.1.1.4'
Cl Cl 0.1484 0.1585 'International Tables Vol C Tables 4.2.6.8 and 6.1.1.4'
V V 0.3005 0.5294 'International Tables Vol C Tables 4.2.6.8 and 6.1.1.4'

loop_
_geom_angle_atom_site_label_1
_geom_angle_atom_site_label_2
_geom_angle_atom_site_label_3
_geom_angle
_geom_angle_site_symmetry_1
_geom_angle_site_symmetry_3
_geom_angle_publ_flag
N1 V1 N2 67.65(13) . . ?
N1 V1 N3 106.01(14) . . ?
N2 V1 N3 108.97(15) . . ?
N1 V1 N6 102.35(15) . . ?
N2 V1 N6 100.89(14) . . ?
N3 V1 N6 144.74(14) . . ?
N1 V1 N4 161.89(14) . . ?
N2 V1 N4 102.18(13) . . ?
N3 V1 N4 61.97(14) . . ?
N6 V1 N4 94.16(14) . . ?
N1 V1 N5 97.37(13) . . ?
N2 V1 N5 155.29(16) . . ?
N3 V1 N5 93.74(14) . . ?
N6 V1 N5 61.91(13) . . ?
N4 V1 N5 96.95(13) . . ?
N1 V1 C7 33.93(12) . . ?
N2 V1 C7 34.11(12) . . ?
N3 V1 C7 115.11(15) . . ?
N6 V1 C7 100.12(15) . . ?
N4 V1 C7 135.77(13) . . ?
N5 V1 C7 126.71(14) . . ?
N1 V1 C33 101.25(14) . . ?
N2 V1 C33 130.09(16) . . ?
N3 V1 C33 120.68(14) . . ?
N6 V1 C33 31.40(13) . . ?
N4 V1 C33 96.71(14) . . ?
N5 V1 C33 30.51(12) . . ?
C7 V1 C33 116.81(16) . . ?
C1 N1 C7 119.4(3) . . ?
C1 N1 V1 144.9(3) . . ?
C7 N1 V1 95.5(2) . . ?
C8 N2 C7 118.6(4) . . ?
C8 N2 V1 145.8(3) . . ?
C7 N2 V1 94.9(2) . . ?
C20 N3 C14 123.2(4) . . ?
C20 N3 V1 94.9(3) . . ?
C14 N3 V1 140.8(3) . . ?
C20 N4 C21 122.2(4) . . ?
C20 N4 V1 91.5(3) . . ?
C21 N4 V1 146.2(3) . . ?
C33 N5 C27 120.3(4) . . ?
C33 N5 V1 90.6(2) . . ?
C27 N5 V1 148.4(3) . . ?
C33 N6 C34 123.2(4) . . ?
C33 N6 V1 94.1(3) . . ?
C34 N6 V1 142.0(3) . . ?
N1 C1 C2 123.5(4) . . ?
N1 C1 C6 118.1(4) . . ?
C2 C1 C6 118.5(4) . . ?
C3 C2 C1 119.9(4) . . ?
C4 C3 C2 122.1(5) . . ?
C4 C3 Cl1 118.5(4) . . ?
C2 C3 Cl1 119.3(4) . . ?
C5 C4 C3 117.0(4) . . ?
C4 C5 C6 123.4(4) . . ?
C4 C5 Cl2 118.8(4) . . ?
C6 C5 Cl2 117.9(4) . . ?
C5 C6 C1 119.1(4) . . ?
N1 C7 N2 100.8(3) . . ?
N1 C7 V1 50.53(19) . . ?
N2 C7 V1 51.00(19) . . ?
N2 C8 C9 123.0(4) . . ?
N2 C8 C13 118.3(4) . . ?
C9 C8 C13 118.7(4) . . ?
C10 C9 C8 118.9(5) . . ?
C11 C10 C9 123.4(5) . . ?
C11 C10 Cl3 118.7(4) . . ?
C9 C10 Cl3 117.9(4) . . ?
C10 C11 C12 117.0(4) . . ?
C11 C12 C13 122.6(5) . . ?
C11 C12 Cl4 119.3(4) . . ?
C13 C12 Cl4 118.1(4) . . ?
C12 C13 C8 119.4(5) . . ?
N3 C14 C15 124.2(4) . . ?
N3 C14 C19 117.1(4) . . ?
C15 C14 C19 118.6(4) . . ?
C16 C15 C14 119.8(5) . . ?
C17 C16 C15 121.8(5) . . ?
C17 C16 Cl5 118.9(4) . . ?
C15 C16 Cl5 119.3(4) . . ?
C18 C17 C16 117.7(4) . . ?
C19 C18 C17 122.0(5) . . ?
C19 C18 Cl6 119.3(4) . . ?
C17 C18 Cl6 118.6(4) . . ?
C18 C19 C14 120.1(5) . . ?
N4 C20 N3 111.7(4) . . ?
C26 C21 C22 118.9(4) . . ?
C26 C21 N4 116.3(4) . . ?
C22 C21 N4 124.7(4) . . ?
C21 C22 C23 119.3(4) . . ?
C24 C23 C22 122.0(4) . . ?
C24 C23 Cl7 118.2(3) . . ?
C22 C23 Cl7 119.7(4) . . ?
C25 C24 C23 118.1(4) . . ?
C24 C25 C26 120.8(5) . . ?
C24 C25 Cl8 120.2(4) . . ?
C26 C25 Cl8 119.0(4) . . ?
C21 C26 C25 120.9(5) . . ?
C32 C27 C28 119.2(4) . . ?
C32 C27 N5 118.0(5) . . ?
C28 C27 N5 122.7(5) . . ?
C29 C28 C27 118.9(5) . . ?
C30 C29 C28 122.6(5) . . ?
C30 C29 Cl10 119.8(4) . . ?
C28 C29 Cl10 117.6(5) . . ?
C29 C30 C31 117.8(4) . . ?
C30 C31 C32 121.5(5) . . ?
C30 C31 Cl9 119.5(4) . . ?
C32 C31 Cl9 119.0(5) . . ?
C27 C32 C31 119.9(5) . . ?
N5 C33 N6 113.3(4) . . ?
N5 C33 V1 58.8(2) . . ?
N6 C33 V1 54.5(2) . . ?
C35 C34 N6 125.6(4) . . ?
C35 C34 C39 117.8(4) . . ?
N6 C34 C39 116.6(4) . . ?
C34 C35 C36 120.3(4) . . ?
C37 C36 C35 122.1(5) . . ?
C37 C36 Cl11 119.0(4) . . ?
C35 C36 Cl11 118.9(4) . . ?
C38 C37 C36 116.9(4) . . ?
C39 C38 C37 122.6(4) . . ?
C39 C38 Cl12 118.4(4) . . ?
C37 C38 Cl12 118.9(3) . . ?
C38 C39 C34 120.2(4) . . ?
C4S O1S C1S 107.6(5) . . ?
C4S O1S Li1 124.9(5) . . ?
C1S O1S Li1 126.6(5) . . ?
O1S C1S C2S 105.2(5) . . ?
C3S C2S C1S 104.6(6) . . ?
C4S C3S C2S 106.9(7) . . ?
O1S C4S C3S 108.0(7) . . ?
C5S O2S C8S 105.8(5) . . ?
C5S O2S Li1 126.7(4) . . ?
C8S O2S Li1 126.7(5) . . ?
O2S C5S C6S 107.5(4) . . ?
C5S C6S C7S 103.4(4) . . ?
C8S C7S C6S 100.4(6) . . ?
C7S C8S O2S 104.8(7) . . ?
C12S O3S C9S 109.9(5) . . ?
C12S O3S Li1 127.5(5) . . ?
C9S O3S Li1 121.8(5) . . ?
C10S C9S O3S 108.1(7) . . ?
C9S C10S C11S 107.1(7) . . ?
C10S C11S C12S 106.9(6) . . ?
O3S C12S C11S 105.2(6) . . ?
C13S O4S C16S 107.8(5) . . ?
C13S O4S Li1 123.5(5) . . ?
C16S O4S Li1 125.4(5) . . ?
O4S C13S C14S 107.9(6) . . ?
C13S C14S C15S 105.7(7) . . ?
C16S C15S C14S 104.7(7) . . ?
O4S C16S C15S 109.5(6) . . ?
O1S Li1 O4S 108.1(4) . . ?
O1S Li1 O2S 110.2(5) . . ?
O4S Li1 O2S 108.9(6) . . ?
O1S Li1 O3S 113.1(6) . . ?
O4S Li1 O3S 114.0(5) . . ?
O2S Li1 O3S 102.2(4) . . ?

loop_
_geom_bond_atom_site_label_1
_geom_bond_atom_site_label_2
_geom_bond_distance
_geom_bond_site_symmetry_2
_geom_bond_publ_flag
V1 N1 1.992(3) . ?
V1 N2 2.004(3) . ?
V1 N3 2.091(4) . ?
V1 N6 2.098(4) . ?
V1 N4 2.185(4) . ?
V1 N5 2.200(3) . ?
V1 C7 2.569(5) . ?
V1 C33 2.570(5) . ?
N1 C1 1.377(5) . ?
N1 C7 1.441(5) . ?
N2 C8 1.386(5) . ?
N2 C7 1.446(5) . ?
N3 C20 1.344(5) . ?
N3 C14 1.393(5) . ?
N4 C20 1.318(5) . ?
N4 C21 1.407(5) . ?
N5 C33 1.305(6) . ?
N5 C27 1.405(5) . ?
N6 C33 1.343(5) . ?
N6 C34 1.394(5) . ?
C1 C2 1.392(6) . ?
C1 C6 1.401(6) . ?
C2 C3 1.392(6) . ?
C3 C4 1.376(7) . ?
C3 Cl1 1.731(5) . ?
C4 C5 1.370(7) . ?
C5 C6 1.382(6) . ?
C5 Cl2 1.743(5) . ?
C8 C9 1.394(6) . ?
C8 C13 1.396(6) . ?
C9 C10 1.384(6) . ?
C10 C11 1.365(7) . ?
C10 Cl3 1.755(5) . ?
C11 C12 1.365(7) . ?
C12 C13 1.389(6) . ?
C12 Cl4 1.743(5) . ?
C14 C15 1.393(6) . ?
C14 C19 1.397(6) . ?
C15 C16 1.384(6) . ?
C16 C17 1.380(7) . ?
C16 Cl5 1.741(5) . ?
C17 C18 1.381(7) . ?
C18 C19 1.370(6) . ?
C18 Cl6 1.737(5) . ?
C21 C26 1.381(6) . ?
C21 C22 1.384(6) . ?
C22 C23 1.391(6) . ?
C23 C24 1.383(6) . ?
C23 Cl7 1.738(5) . ?
C24 C25 1.369(6) . ?
C25 C26 1.391(6) . ?
C25 Cl8 1.732(5) . ?
C27 C32 1.383(7) . ?
C27 C28 1.399(7) . ?
C28 C29 1.384(6) . ?
C29 C30 1.370(7) . ?
C29 Cl10 1.756(6) . ?
C30 C31 1.379(7) . ?
C31 C32 1.391(6) . ?
C31 Cl9 1.734(6) . ?
C34 C35 1.378(6) . ?
C34 C39 1.405(6) . ?
C35 C36 1.390(6) . ?
C36 C37 1.377(6) . ?
C36 Cl11 1.743(5) . ?
C37 C38 1.372(6) . ?
C38 C39 1.368(6) . ?
C38 Cl12 1.738(4) . ?
O1S C4S 1.408(8) . ?
O1S C1S 1.442(6) . ?
O1S Li1 1.918(10) . ?
C1S C2S 1.504(9) . ?
C2S C3S 1.491(10) . ?
C3S C4S 1.458(10) . ?
O2S C5S 1.377(6) . ?
O2S C8S 1.483(10) . ?
O2S Li1 1.927(10) . ?
C5S C6S 1.492(7) . ?
C6S C7S 1.512(7) . ?
C7S C8S 1.410(10) . ?
O3S C12S 1.415(6) . ?
O3S C9S 1.446(8) . ?
O3S Li1 1.938(10) . ?
C9S C10S 1.443(10) . ?
C10S C11S 1.456(10) . ?
C11S C12S 1.509(9) . ?
O4S C13S 1.427(8) . ?
O4S C16S 1.428(6) . ?
O4S Li1 1.928(11) . ?
C13S C14S 1.478(10) . ?
C14S C15S 1.485(11) . ?
C15S C16S 1.445(9) . ?
